data_1520086
loop_
_publ_author_name
'Berkoff, Benjamin'
'Griffiths, Kieran'
'Abdul-Sada, Alaa'
'Tizzard, Graham J.'
'Coles, Simon J.'
'Escuer, Albert'
'Kostakis, George E.'

_publ_section_title
;
 A new family of high nuclearity Co(II)/Dy(III) coordination clusters
 possessing robust and unseen topologies.
;
_journal_issue 28
_journal_name_full 'Dalton transactions (Cambridge, England : 2003)'
_journal_page_first 12788
_journal_page_last 12795
_journal_paper_doi 10.1039/c5dt01813g
_journal_volume 44
_journal_year 2015
_chemical_formula_moiety 'C84 H117 Co2 Dy5 N6 O37, 4(C2 H3 N)'
_chemical_formula_sum 'C92 H129 Co2 Dy5 N10 O37'
_chemical_formula_weight 2897.40
_space_group_crystal_system orthorhombic
_space_group_IT_number 61
_space_group_name_Hall '-P 2ac 2ab'
_space_group_name_H-M_alt 'P b c a'
_symmetry_space_group_name_Hall '-P 2ac 2ab'
_symmetry_space_group_name_H-M 'P b c a'
_atom_sites_solution_hydrogens geom
_atom_sites_solution_primary iterative
_audit_creation_date 2015-03-24
_audit_creation_method
;
Olex2 1.2
(compiled 2015.01.26 svn.r3150 for OlexSys, GUI svn.r4998)
;
_audit_update_record
;
2015-03-24 deposited with the CCDC.
2015-05-28 downloaded from the CCDC.
;
_cell_angle_alpha 90
_cell_angle_beta 90
_cell_angle_gamma 90
_cell_formula_units_Z 4
_cell_length_a 28.3983(4)
_cell_length_b 17.1091(3)
_cell_length_c 23.8614(6)
_cell_measurement_reflns_used 52276
_cell_measurement_temperature 100(2)
_cell_measurement_theta_max 27.5020
_cell_measurement_theta_min 2.5290
_cell_volume 11593.5(4)
_computing_cell_refinement
'CrysAlisPro, Agilent Technologies, Version 1.171.37.35 (release 13-08-2014 CrysAlis171 .NET) (compiled Aug 13 2014,18:06:01)'
_computing_data_collection 'CrystalClear-SM Expert 3.1 b27 (Rigaku, 2013)'
_computing_data_reduction
'CrysAlisPro, Agilent Technologies, Version 1.171.37.35 (release 13-08-2014 CrysAlis171 .NET) (compiled Aug 13 2014,18:06:01)'
_computing_molecular_graphics 'Olex2 (Dolomanov et al., 2009)'
_computing_publication_material 'Olex2 (Dolomanov et al., 2009)'
_computing_structure_refinement 'ShelXL (Sheldrick, 2008)'
_computing_structure_solution
;
Superflip (Palatinus & Chapuis, 2007;Palatinus & van der Lee, 2008;
Palatinus et al., 2012)
;
_diffrn_ambient_temperature 100(2)
_diffrn_detector 'CCD area detector'
_diffrn_detector_area_resol_mean 28.5714
_diffrn_detector_type 'Rigaku HG Saturn724+ (2x2 bin mode)'
_diffrn_measured_fraction_theta_full 0.999
_diffrn_measured_fraction_theta_max 0.999
_diffrn_measurement_details
;
  1 omega -107.00   73.00   0.5000   30.0000
omega____ theta____ kappa____ phi______ frames
    -      -17.0000   -8.0000  -17.0000 360

  2 omega  -81.50   22.00   0.5000   30.0000
omega____ theta____ kappa____ phi______ frames
    -      -17.0000  -72.0000 -115.0000 207

  3 omega  -68.00   22.00   0.5000   30.0000
omega____ theta____ kappa____ phi______ frames
    -      -17.0000  -72.0000   81.0000 180

  4 omega  -92.50  -30.00   0.5000   30.0000
omega____ theta____ kappa____ phi______ frames
    -      -17.0000  -40.0000  -17.0000 125

  5 omega  -32.00  -16.00   0.5000   30.0000
omega____ theta____ kappa____ phi______ frames
    -      -17.0000   72.0000 -148.0000 32

  6 omega -107.00    1.00   0.5000   30.0000
omega____ theta____ kappa____ phi______ frames
    -      -17.0000   -8.0000   49.0000 216
;
_diffrn_measurement_device 'four-circle \k diffractometer'
_diffrn_measurement_device_type 'Rigaku AFC12 (Right)'
_diffrn_measurement_method 'profile data from \w-scans'
_diffrn_measurement_specimen_support 'MiTeGen MicroMesh'
_diffrn_orient_matrix_UB_11 -0.0068975000
_diffrn_orient_matrix_UB_12 -0.0003373000
_diffrn_orient_matrix_UB_13 0.0285786000
_diffrn_orient_matrix_UB_21 0.0153304000
_diffrn_orient_matrix_UB_22 0.0318413000
_diffrn_orient_matrix_UB_23 0.0054487000
_diffrn_orient_matrix_UB_31 -0.0184664000
_diffrn_orient_matrix_UB_32 0.0265328000
_diffrn_orient_matrix_UB_33 -0.0061608000
_diffrn_radiation_collimation 0.3
_diffrn_radiation_monochromator 'Confocal mirrors, VHF Varimax'
_diffrn_radiation_probe x-ray
_diffrn_radiation_type MoK\a
_diffrn_radiation_wavelength 0.71073
_diffrn_reflns_av_R_equivalents 0.1091
_diffrn_reflns_av_unetI/netI 0.0429
_diffrn_reflns_laue_measured_fraction_full 0.999
_diffrn_reflns_laue_measured_fraction_max 0.999
_diffrn_reflns_limit_h_max 36
_diffrn_reflns_limit_h_min -35
_diffrn_reflns_limit_k_max 18
_diffrn_reflns_limit_k_min -22
_diffrn_reflns_limit_l_max 28
_diffrn_reflns_limit_l_min -30
_diffrn_reflns_number 150674
_diffrn_reflns_point_group_measured_fraction_full 0.999
_diffrn_reflns_point_group_measured_fraction_max 0.999
_diffrn_reflns_theta_full 25.242
_diffrn_reflns_theta_max 27.484
_diffrn_reflns_theta_min 2.528
_diffrn_source 'Rotating Anode'
_diffrn_source_current 55.0
_diffrn_source_power 2.475
_diffrn_source_target Mo
_diffrn_source_type 'Rotating Anode'
_diffrn_source_voltage 45.0
_exptl_absorpt_coefficient_mu 3.538
_exptl_absorpt_correction_T_max 1.00000
_exptl_absorpt_correction_T_min 0.65009
_exptl_absorpt_correction_type multi-scan
_exptl_absorpt_process_details
'CrysAlisPro, Agilent Technologies, Version 1.171.37.35 (release 13-08-2014 CrysAlis171 .NET) (compiled Aug 13 2014,18:06:01) Empirical absorption correction using spherical harmonics, implemented in SCALE3 ABSPACK scaling algorithm. Empirical absorption correction using spherical harmonics, implemented in SCALE3 ABSPACK scaling algorithm.'
_exptl_crystal_colour orange
_exptl_crystal_colour_primary orange
_exptl_crystal_density_diffrn 1.660
_exptl_crystal_description block
_exptl_crystal_F_000 5724
_exptl_crystal_size_max 0.1
_exptl_crystal_size_mid 0.07
_exptl_crystal_size_min 0.02
_refine_diff_density_max 3.679
_refine_diff_density_min -1.425
_refine_diff_density_rms 0.215
_refine_ls_extinction_method none
_refine_ls_goodness_of_fit_ref 1.162
_refine_ls_hydrogen_treatment constr
_refine_ls_matrix_type full
_refine_ls_number_parameters 711
_refine_ls_number_reflns 13272
_refine_ls_number_restraints 1593
_refine_ls_restrained_S_all 1.125
_refine_ls_R_factor_all 0.1005
_refine_ls_R_factor_gt 0.0911
_refine_ls_shift/su_max 0.001
_refine_ls_shift/su_mean 0.000
_refine_ls_structure_factor_coef Fsqd
_refine_ls_weighting_details 'w=1/[\s^2^(Fo^2^)+(0.0410P)^2^+279.9541P] where P=(Fo^2^+2Fc^2^)/3'
_refine_ls_weighting_scheme calc
_refine_ls_wR_factor_gt 0.2129
_refine_ls_wR_factor_ref 0.2165
_reflns_Friedel_coverage 0.000
_reflns_number_gt 11412
_reflns_number_total 13272
_reflns_threshold_expression 'I > 2\s(I)'
_cod_data_source_file c5dt01813g2.cif
_cod_data_source_block 2014ncs0911z
_cod_depositor_comments 'Adding full bibliography for 1520082--1520087.cif.'
_cod_original_cell_volume 11593.6(4)
_cod_database_code 1520086
_chemical_oxdiff_formula 'C78 H108 Co2 Dy5 N9 O38'
_shelx_space_group_comment
;
The symmetry employed for this shelxl refinement is uniquely defined
by the following loop, which should always be used as a source of
symmetry information in preference to the above space-group names.
They are only intended as comments.
;
_reflns_odcompleteness_completeness 99.87
_reflns_odcompleteness_iscentric 1
_reflns_odcompleteness_theta 27.42
_olex2_refinement_description
;
1. Fixed Uiso
 At 1.2 times of:
  All C(H) groups, All O(H) groups
 At 1.5 times of:
  All C(H,H,H) groups
2. Restrained distances
 N401-C401 = N441-C441
 1.16 with sigma of 0.02
 C401-C402 = C441-C442
 1.54 with sigma of 0.02
 C422-C421
 1.54 with sigma of 0.02
 C421-N421
 1.16 with sigma of 0.02
 O322-O323 \\sim O322-O321
 with sigma of 0.04
 N321-O322 \\sim N321-O323 \\sim N321-O321
 with sigma of 0.02
3. Restrained planarity
 O321, O322, O323, N321
 with sigma of 0.1
4. Rigid bond restraints
 All non-hydrogen atoms
 with sigma for 1-2 distances of 0.01 and sigma for 1-3 distances of 0.01
5. Uiso/Uaniso restraints and constraints
All non-hydrogen atoms have similar U: within 1.7A with sigma of 0.04 and sigma
for terminal atoms of 0.08
6. Rigid body (RIGU) restrains
 All non-hydrogen atoms
 with sigma for 1-2 distances of 0.004 and sigma for 1-3 distances of 0.004
7. Others
 Fixed Sof: Dy1(0.5) O321(0.5) O322(0.5) O323(0.5) N321(0.5) N401(0.5)
 C401(0.5) C402(0.5) H40A(0.5) H40B(0.5) H40C(0.5)
8.a Ternary CH refined with riding coordinates:
 O1(H1), O2(H2), O3(H3)
8.b Me refined with riding coordinates:
 C422(H42A,H42B,H42C)
8.c Aromatic/amide H refined with riding coordinates:
 C107(H107), C108(H108), C109(H109), C110(H110), C111(H111), C114(H114),
 C118(H118), C119(H119), C120(H120)
8.d Idealised Me refined as rotating group:
 C112(H11A,H11B,H11C), C113(H11D,H11E,H11F), C121(H12A,H12B,H12C), C203(H20A,
 H20B,H20C), C204(H20D,H20E,H20F), C205(H20G,H20H,H20I), C223(H22A,H22B,H22C),
 C224(H22D,H22E,H22F), C225(H22G,H22H,H22I), C243(H24A,H24B,H24C), C244(H24D,
 H24E,H24F), C245(H24G,H24H,H24I), C263(H26A,H26B,H26C), C264(H26D,H26E,H26F),
 C265(H26G,H26H,H26I), C402(H40A,H40B,H40C), C442(H44A,H44B,H44C)
;
_shelx_shelxl_version_number 2014/7
_olex2_diffrn_ambient_temperature_device 'Oxford Cryosystems'
_olex2_submission_original_sample_id W10D43BB
_olex2_submission_special_instructions 'No special instructions were received'

loop_
_space_group_symop_operation_xyz
'x, y, z'
'-x+1/2, -y, z+1/2'
'x+1/2, -y+1/2, -z'
'-x, y+1/2, -z+1/2'
'-x, -y, -z'
'x-1/2, y, -z-1/2'
'-x-1/2, y-1/2, z'
'x, -y-1/2, z-1/2'

loop_
_atom_site_label
_atom_site_type_symbol
_atom_site_fract_x
_atom_site_fract_y
_atom_site_fract_z
_atom_site_U_iso_or_equiv
_atom_site_adp_type
_atom_site_occupancy
_atom_site_site_symmetry_order
_atom_site_calc_flag
_atom_site_refinement_flags_posn
_atom_site_refinement_flags_adp
_atom_site_refinement_flags_occupancy
_atom_site_disorder_assembly
_atom_site_disorder_group
Dy1 Dy 0.49701(3) 0.52124(6) 0.47052(5) 0.0340(2) Uani 0.5 1 d . U P A -1
Dy2 Dy 0.60464(2) 0.38776(3) 0.45356(3) 0.04114(16) Uani 1 1 d . U . . .
Dy3 Dy 0.48478(2) 0.30577(3) 0.43970(3) 0.04234(16) Uani 1 1 d . U . . .
Co1 Co 0.60807(5) 0.57857(9) 0.50151(7) 0.0404(4) Uani 1 1 d . U . . .
O1 O 0.5642(3) 0.5107(6) 0.4499(5) 0.068(2) Uani 1 1 d . U . . .
H1 H 0.5671 0.5279 0.4171 0.082 Uiso 1 1 calc R . . A .
O2 O 0.4522(3) 0.4279(5) 0.4444(5) 0.060(2) Uani 1 1 d . U . . .
H2 H 0.4424 0.4390 0.4121 0.072 Uiso 1 1 calc R . . A .
O3 O 0.4680(3) 0.6209(7) 0.4997(5) 0.080(3) Uani 1 1 d . U . . .
H3 H 0.4633 0.6493 0.4716 0.096 Uiso 1 1 calc R . . A .
O101 O 0.4176(3) 0.2426(5) 0.4117(4) 0.0427(16) Uani 1 1 d . U . . .
O102 O 0.6272(2) 0.4699(4) 0.5266(4) 0.0422(15) Uani 1 1 d . U . . .
O103 O 0.6244(4) 0.3257(5) 0.5544(4) 0.0599(19) Uani 1 1 d . U . . .
O201 O 0.5833(4) 0.2539(6) 0.4512(5) 0.070(2) Uani 1 1 d . U . . .
O202 O 0.5266(3) 0.2002(6) 0.4044(5) 0.065(2) Uani 1 1 d . U . . .
O221 O 0.4834(3) 0.3364(6) 0.3409(4) 0.0573(18) Uani 1 1 d . U . . .
O222 O 0.5473(3) 0.3743(5) 0.3838(4) 0.0491(15) Uani 1 1 d . U . . .
O241 O 0.4304(3) 0.3191(5) 0.5197(4) 0.0455(16) Uani 1 1 d . U . . .
O242 O 0.4782(3) 0.2189(5) 0.5199(4) 0.0587(19) Uani 1 1 d . U . . .
O261 O 0.6604(3) 0.5917(5) 0.4427(4) 0.054(2) Uani 1 1 d . U . . .
O262 O 0.6518(4) 0.4729(5) 0.4046(4) 0.0602(19) Uani 1 1 d . U . . .
O301 O 0.6834(3) 0.3416(6) 0.4623(5) 0.065(2) Uani 1 1 d . U . . .
O302 O 0.6552(3) 0.3207(5) 0.3799(5) 0.061(2) Uani 1 1 d . U . . .
O303 O 0.7290(4) 0.3030(9) 0.3940(6) 0.102(4) Uani 1 1 d . U . . .
O321 O 0.4840(12) 0.5650(17) 0.3811(15) 0.081(7) Uani 0.5 1 d D U P A 2
O322 O 0.4668(9) 0.6910(14) 0.3804(10) 0.084(6) Uani 0.5 1 d D U P A 2
O323 O 0.4703(14) 0.6307(19) 0.2991(11) 0.140(13) Uani 0.5 1 d D U P A 2
N101 N 0.3465(3) 0.3725(5) 0.4374(4) 0.0385(19) Uani 1 1 d . U . . .
N301 N 0.6896(4) 0.3205(8) 0.4113(6) 0.066(2) Uani 1 1 d . U . . .
N321 N 0.4736(8) 0.6270(14) 0.3529(9) 0.086(6) Uani 0.5 1 d D U P A 2
N401 N 0.4668(13) 0.571(2) 0.3767(16) 0.073(8) Uani 0.5 1 d D U P A 1
C101 C 0.3756(4) 0.2339(6) 0.4273(5) 0.039(2) Uani 1 1 d . U . . .
C102 C 0.3561(4) 0.1622(6) 0.4350(5) 0.039(2) Uani 1 1 d . U . . .
C103 C 0.3084(4) 0.1720(7) 0.4464(5) 0.045(2) Uani 1 1 d . U . . .
C104 C 0.2997(4) 0.2505(8) 0.4517(6) 0.054(3) Uani 1 1 d . U . . .
C105 C 0.3404(4) 0.2900(7) 0.4378(5) 0.042(2) Uani 1 1 d . U . . .
C106 C 0.3758(5) 0.0893(7) 0.4205(6) 0.050(2) Uani 1 1 d . U . . .
C107 C 0.3514(6) 0.0396(8) 0.3837(7) 0.061(3) Uani 1 1 d . U . . .
H107 H 0.3222 0.0552 0.3678 0.073 Uiso 1 1 calc R . . . .
C108 C 0.3710(6) -0.0337(8) 0.3709(7) 0.071(4) Uani 1 1 d . U . . .
H108 H 0.3547 -0.0690 0.3470 0.086 Uiso 1 1 calc R . . . .
C109 C 0.4144(6) -0.0539(9) 0.3935(7) 0.071(3) Uani 1 1 d . U . . .
H109 H 0.4268 -0.1044 0.3861 0.085 Uiso 1 1 calc R . . . .
C110 C 0.4408(6) -0.0023(8) 0.4270(7) 0.065(3) Uani 1 1 d . U . . .
H110 H 0.4716 -0.0151 0.4398 0.078 Uiso 1 1 calc R . . . .
C111 C 0.4193(5) 0.0692(8) 0.4406(6) 0.056(3) Uani 1 1 d . U . . .
H111 H 0.4354 0.1046 0.4645 0.067 Uiso 1 1 calc R . . . .
C112 C 0.2840(6) 0.1108(9) 0.4789(7) 0.070(4) Uani 1 1 d . U . . .
H11A H 0.2851 0.0614 0.4582 0.105 Uiso 1 1 calc GR . . . .
H11B H 0.2512 0.1262 0.4849 0.105 Uiso 1 1 calc GR . . . .
H11C H 0.2997 0.1043 0.5152 0.105 Uiso 1 1 calc GR . . . .
C113 C 0.2525(5) 0.2835(9) 0.4707(8) 0.071(5) Uani 1 1 d . U . . .
H11D H 0.2269 0.2537 0.4533 0.107 Uiso 1 1 calc GR . . . .
H11E H 0.2502 0.3384 0.4593 0.107 Uiso 1 1 calc GR . . . .
H11F H 0.2501 0.2797 0.5115 0.107 Uiso 1 1 calc GR . . . .
C114 C 0.3194(4) 0.4110(7) 0.4068(6) 0.046(2) Uani 1 1 d . U . . .
H114 H 0.2972 0.3817 0.3857 0.055 Uiso 1 1 calc R . . . .
C115 C 0.3178(4) 0.4971(8) 0.3994(6) 0.048(3) Uani 1 1 d . U . . .
C116 C 0.3457(4) 0.5489(7) 0.4300(5) 0.045(2) Uani 1 1 d . U . . .
C117 C 0.3453(5) 0.6288(8) 0.4147(6) 0.054(3) Uani 1 1 d . U . . .
C118 C 0.3169(7) 0.6549(9) 0.3721(7) 0.076(5) Uani 1 1 d . U . . .
H118 H 0.3176 0.7085 0.3616 0.092 Uiso 1 1 calc R . . . .
C119 C 0.2870(7) 0.6030(9) 0.3441(8) 0.077(5) Uani 1 1 d . U . . .
H119 H 0.2661 0.6217 0.3160 0.093 Uiso 1 1 calc R . . . .
C120 C 0.2878(5) 0.5252(8) 0.3574(7) 0.063(4) Uani 1 1 d . U . . .
H120 H 0.2679 0.4899 0.3379 0.075 Uiso 1 1 calc R . . . .
C121 C 0.6153(8) 0.2491(9) 0.5764(7) 0.088(6) Uani 1 1 d . U . . .
H12A H 0.5894 0.2250 0.5555 0.133 Uiso 1 1 calc GR . . . .
H12B H 0.6067 0.2531 0.6160 0.133 Uiso 1 1 calc GR . . . .
H12C H 0.6437 0.2168 0.5726 0.133 Uiso 1 1 calc GR . . . .
C201 C 0.5676(5) 0.1981(8) 0.4227(7) 0.061(2) Uani 1 1 d . U . . .
C202 C 0.5977(6) 0.1270(10) 0.4105(8) 0.073(3) Uani 1 1 d . U . . .
C203 C 0.5681(6) 0.0571(9) 0.4114(9) 0.085(4) Uani 1 1 d . U . . .
H20A H 0.5502 0.0555 0.4465 0.128 Uiso 1 1 calc GR . . . .
H20B H 0.5880 0.0104 0.4087 0.128 Uiso 1 1 calc GR . . . .
H20C H 0.5462 0.0584 0.3796 0.128 Uiso 1 1 calc GR . . . .
C204 C 0.6363(7) 0.1177(14) 0.4536(9) 0.102(5) Uani 1 1 d . U . . .
H20D H 0.6577 0.1626 0.4516 0.153 Uiso 1 1 calc GR . . . .
H20E H 0.6540 0.0696 0.4460 0.153 Uiso 1 1 calc GR . . . .
H20F H 0.6224 0.1148 0.4911 0.153 Uiso 1 1 calc GR . . . .
C205 C 0.6191(6) 0.1386(9) 0.3514(8) 0.078(4) Uani 1 1 d . U . . .
H20G H 0.5945 0.1323 0.3231 0.118 Uiso 1 1 calc GR . . . .
H20H H 0.6439 0.0997 0.3452 0.118 Uiso 1 1 calc GR . . . .
H20I H 0.6326 0.1912 0.3487 0.118 Uiso 1 1 calc GR . . . .
C221 C 0.5243(5) 0.3672(8) 0.3388(6) 0.054(2) Uani 1 1 d . U . . .
C222 C 0.5457(6) 0.3952(11) 0.2837(7) 0.071(3) Uani 1 1 d . U . . .
C223 C 0.5771(9) 0.3287(13) 0.2632(10) 0.113(6) Uani 1 1 d . U . . .
H22A H 0.5995 0.3145 0.2928 0.169 Uiso 1 1 calc GR . . . .
H22B H 0.5945 0.3456 0.2298 0.169 Uiso 1 1 calc GR . . . .
H22C H 0.5577 0.2832 0.2538 0.169 Uiso 1 1 calc GR . . . .
C224 C 0.5751(8) 0.4663(12) 0.2914(8) 0.098(5) Uani 1 1 d . U . . .
H22D H 0.5553 0.5094 0.3048 0.147 Uiso 1 1 calc GR . . . .
H22E H 0.5896 0.4808 0.2556 0.147 Uiso 1 1 calc GR . . . .
H22F H 0.5999 0.4556 0.3190 0.147 Uiso 1 1 calc GR . . . .
C225 C 0.5087(8) 0.4165(15) 0.2407(9) 0.109(6) Uani 1 1 d . U . . .
H22G H 0.4891 0.3707 0.2326 0.163 Uiso 1 1 calc GR . . . .
H22H H 0.5241 0.4341 0.2062 0.163 Uiso 1 1 calc GR . . . .
H22I H 0.4888 0.4586 0.2554 0.163 Uiso 1 1 calc GR . . . .
C241 C 0.4453(5) 0.2565(8) 0.5422(6) 0.054(2) Uani 1 1 d . U . . .
C242 C 0.4224(6) 0.2289(9) 0.5961(7) 0.069(3) Uani 1 1 d . U . . .
C243 C 0.4515(8) 0.1631(11) 0.6221(8) 0.088(5) Uani 1 1 d . U . . .
H24A H 0.4552 0.1208 0.5948 0.132 Uiso 1 1 calc GR . . . .
H24B H 0.4354 0.1432 0.6555 0.132 Uiso 1 1 calc GR . . . .
H24C H 0.4826 0.1832 0.6326 0.132 Uiso 1 1 calc GR . . . .
C244 C 0.4162(8) 0.2962(11) 0.6377(7) 0.093(5) Uani 1 1 d . U . . .
H24D H 0.4007 0.2768 0.6717 0.140 Uiso 1 1 calc GR . . . .
H24E H 0.3968 0.3372 0.6206 0.140 Uiso 1 1 calc GR . . . .
H24F H 0.4471 0.3177 0.6474 0.140 Uiso 1 1 calc GR . . . .
C245 C 0.3728(7) 0.1951(12) 0.5813(7) 0.083(4) Uani 1 1 d . U . . .
H24G H 0.3764 0.1527 0.5539 0.125 Uiso 1 1 calc GR . . . .
H24H H 0.3532 0.2365 0.5652 0.125 Uiso 1 1 calc GR . . . .
H24I H 0.3579 0.1748 0.6153 0.125 Uiso 1 1 calc GR . . . .
C261 C 0.6717(6) 0.5392(8) 0.4092(7) 0.063(3) Uani 1 1 d . U . . .
C262 C 0.7130(7) 0.5554(11) 0.3681(8) 0.082(4) Uani 1 1 d . U . . .
C263 C 0.7027(7) 0.5225(12) 0.3112(8) 0.093(5) Uani 1 1 d . U . . .
H26A H 0.6943 0.4672 0.3147 0.140 Uiso 1 1 calc GR . . . .
H26B H 0.7307 0.5277 0.2874 0.140 Uiso 1 1 calc GR . . . .
H26C H 0.6765 0.5512 0.2943 0.140 Uiso 1 1 calc GR . . . .
C264 C 0.7544(7) 0.5138(13) 0.3928(9) 0.100(5) Uani 1 1 d . U . . .
H26D H 0.7595 0.5320 0.4313 0.149 Uiso 1 1 calc GR . . . .
H26E H 0.7825 0.5247 0.3703 0.149 Uiso 1 1 calc GR . . . .
H26F H 0.7484 0.4574 0.3931 0.149 Uiso 1 1 calc GR . . . .
C265 C 0.7263(9) 0.6365(11) 0.3661(9) 0.110(6) Uani 1 1 d . U . . .
H26G H 0.6998 0.6677 0.3522 0.165 Uiso 1 1 calc GR . . . .
H26H H 0.7533 0.6429 0.3409 0.165 Uiso 1 1 calc GR . . . .
H26I H 0.7349 0.6543 0.4038 0.165 Uiso 1 1 calc GR . . . .
C401 C 0.4399(12) 0.556(2) 0.3418(14) 0.086(8) Uani 0.5 1 d D U P A 1
C402 C 0.4062(13) 0.530(4) 0.2949(15) 0.132(17) Uani 0.5 1 d D U P A 1
H40A H 0.4200 0.5423 0.2584 0.198 Uiso 0.5 1 calc GR . P A 1
H40B H 0.3760 0.5573 0.2989 0.198 Uiso 0.5 1 calc GR . P A 1
H40C H 0.4009 0.4734 0.2976 0.198 Uiso 0.5 1 calc GR . P A 1
N441 N 0.2815(6) 0.8417(10) 0.3220(8) 0.093(5) Uani 1 1 d D U . . .
C441 C 0.2697(10) 0.8217(12) 0.2799(9) 0.117(8) Uani 1 1 d D U . . .
C442 C 0.2427(16) 0.801(3) 0.2271(13) 0.26(2) Uani 1 1 d D U . . .
H44A H 0.2626 0.8104 0.1943 0.391 Uiso 1 1 calc GR . . . .
H44B H 0.2143 0.8331 0.2246 0.391 Uiso 1 1 calc GR . . . .
H44C H 0.2338 0.7455 0.2283 0.391 Uiso 1 1 calc GR . . . .
N421 N 0.4473(13) 0.157(2) 0.2980(14) 0.223(16) Uani 1 1 d D U . . .
C421 C 0.4070(14) 0.174(2) 0.2896(13) 0.212(17) Uani 1 1 d D U . . .
C422 C 0.3539(13) 0.196(2) 0.2899(10) 0.199(17) Uani 1 1 d D U . . .
H42A H 0.3427 0.2021 0.2513 0.299 Uiso 1 1 calc R . . . .
H42B H 0.3358 0.1551 0.3087 0.299 Uiso 1 1 calc R . . . .
H42C H 0.3497 0.2458 0.3100 0.299 Uiso 1 1 calc R . . . .

loop_
_atom_site_aniso_label
_atom_site_aniso_U_11
_atom_site_aniso_U_22
_atom_site_aniso_U_33
_atom_site_aniso_U_23
_atom_site_aniso_U_13
_atom_site_aniso_U_12
Dy1 0.0238(4) 0.0305(5) 0.0476(6) 0.0001(4) -0.0016(4) -0.0033(4)
Dy2 0.0244(2) 0.0399(3) 0.0591(4) -0.0089(3) -0.0010(2) -0.0015(2)
Dy3 0.0339(3) 0.0367(3) 0.0565(4) -0.0109(3) -0.0050(2) -0.0007(2)
Co1 0.0281(7) 0.0334(7) 0.0596(10) -0.0083(7) -0.0077(6) -0.0016(6)
O1 0.044(3) 0.053(4) 0.107(6) -0.029(4) -0.028(3) 0.010(3)
O2 0.035(3) 0.043(3) 0.103(6) -0.005(3) 0.014(4) -0.007(3)
O3 0.031(4) 0.109(6) 0.101(8) -0.057(6) 0.002(5) -0.010(4)
O101 0.035(3) 0.037(3) 0.056(4) -0.006(3) 0.004(3) -0.006(2)
O102 0.025(3) 0.037(3) 0.065(4) -0.005(3) -0.004(3) -0.004(2)
O103 0.067(5) 0.042(4) 0.071(4) 0.000(3) -0.008(3) -0.007(4)
O201 0.082(4) 0.046(3) 0.082(5) -0.004(3) -0.002(4) -0.011(3)
O202 0.052(4) 0.045(3) 0.097(5) -0.015(3) 0.014(3) -0.002(3)
O221 0.042(4) 0.066(5) 0.064(4) -0.010(3) -0.004(3) -0.015(3)
O222 0.038(3) 0.048(3) 0.061(3) -0.012(3) 0.000(2) -0.003(3)
O241 0.042(4) 0.038(3) 0.057(4) -0.007(3) -0.005(3) 0.000(3)
O242 0.062(4) 0.046(4) 0.068(4) -0.003(3) 0.002(3) 0.012(3)
O261 0.055(4) 0.044(4) 0.064(5) -0.005(3) 0.006(4) -0.004(3)
O262 0.062(4) 0.045(3) 0.073(5) -0.005(3) 0.013(4) -0.005(3)
O301 0.044(3) 0.069(5) 0.082(5) -0.007(4) -0.002(3) 0.022(3)
O302 0.054(4) 0.049(4) 0.081(5) -0.011(4) 0.005(3) 0.004(3)
O303 0.065(5) 0.130(11) 0.112(9) -0.007(8) 0.017(5) 0.035(6)
O321 0.090(19) 0.080(10) 0.072(11) 0.001(8) -0.021(12) 0.015(10)
O322 0.093(16) 0.079(10) 0.079(12) 0.008(9) 0.004(11) 0.013(10)
O323 0.23(4) 0.116(17) 0.075(9) 0.002(9) -0.027(11) 0.05(2)
N101 0.023(4) 0.040(3) 0.052(5) -0.006(3) 0.000(3) -0.005(3)
N301 0.052(3) 0.062(6) 0.083(5) -0.010(4) 0.004(3) 0.014(4)
N321 0.098(17) 0.085(10) 0.074(10) 0.003(8) -0.016(10) 0.023(10)
N401 0.085(19) 0.076(14) 0.059(12) 0.025(12) -0.007(12) 0.021(14)
C101 0.035(3) 0.036(4) 0.047(6) -0.002(4) 0.003(3) -0.010(3)
C102 0.035(4) 0.034(3) 0.046(6) -0.006(3) 0.008(4) -0.010(3)
C103 0.038(4) 0.041(4) 0.057(7) -0.011(4) 0.012(4) -0.013(3)
C104 0.039(4) 0.045(4) 0.079(8) -0.010(4) 0.014(4) -0.010(3)
C105 0.032(4) 0.038(3) 0.055(6) -0.007(3) 0.000(4) -0.008(3)
C106 0.053(5) 0.033(4) 0.062(6) -0.004(4) 0.020(4) -0.010(3)
C107 0.066(6) 0.040(5) 0.077(8) -0.013(5) 0.019(5) -0.020(4)
C108 0.086(7) 0.042(5) 0.086(9) -0.014(5) 0.024(6) -0.013(5)
C109 0.085(7) 0.042(6) 0.085(9) -0.005(5) 0.029(6) -0.007(5)
C110 0.065(6) 0.046(5) 0.082(8) 0.000(5) 0.029(5) -0.003(4)
C111 0.055(5) 0.042(5) 0.070(7) 0.001(5) 0.018(5) -0.004(4)
C112 0.063(8) 0.057(6) 0.090(10) -0.003(6) 0.030(7) -0.025(6)
C113 0.044(5) 0.055(7) 0.115(13) -0.013(8) 0.026(7) -0.006(5)
C114 0.031(5) 0.046(4) 0.061(7) -0.005(4) -0.006(4) -0.002(3)
C115 0.036(5) 0.046(4) 0.062(6) -0.002(4) -0.007(4) 0.001(4)
C116 0.038(5) 0.044(4) 0.053(6) -0.003(4) -0.002(4) 0.002(4)
C117 0.059(7) 0.047(5) 0.056(7) 0.001(4) -0.008(5) -0.002(4)
C118 0.099(10) 0.051(6) 0.079(8) 0.001(5) -0.036(8) 0.000(6)
C119 0.096(10) 0.050(5) 0.086(9) -0.001(5) -0.044(8) 0.006(5)
C120 0.060(7) 0.049(5) 0.079(8) -0.006(5) -0.027(6) 0.006(5)
C121 0.149(17) 0.049(6) 0.068(9) 0.003(6) -0.019(10) -0.035(8)
C201 0.054(4) 0.045(4) 0.085(6) -0.010(4) 0.011(4) -0.003(3)
C202 0.062(6) 0.057(5) 0.101(8) -0.009(5) 0.009(5) 0.010(4)
C203 0.072(8) 0.053(6) 0.131(13) 0.000(7) 0.005(8) 0.011(5)
C204 0.071(8) 0.120(13) 0.116(10) -0.002(9) 0.000(7) 0.015(7)
C205 0.083(9) 0.048(7) 0.103(8) -0.019(6) 0.016(6) 0.008(7)
C221 0.042(4) 0.059(5) 0.062(4) -0.012(3) -0.002(3) -0.009(4)
C222 0.059(6) 0.090(8) 0.064(5) -0.001(5) 0.007(4) -0.008(5)
C223 0.124(12) 0.111(10) 0.104(12) 0.011(8) 0.047(9) 0.017(9)
C224 0.110(11) 0.106(9) 0.078(10) 0.020(7) -0.003(8) -0.032(8)
C225 0.096(10) 0.154(15) 0.075(8) 0.005(9) -0.009(7) -0.001(9)
C241 0.059(5) 0.044(4) 0.058(4) -0.005(3) -0.002(3) 0.007(4)
C242 0.089(7) 0.060(6) 0.058(5) 0.003(4) 0.009(5) 0.017(5)
C243 0.116(11) 0.080(8) 0.068(9) 0.011(6) -0.001(8) 0.027(8)
C244 0.148(14) 0.077(8) 0.056(7) 0.000(6) 0.004(8) 0.026(8)
C245 0.093(7) 0.097(10) 0.060(9) 0.012(7) 0.016(6) 0.004(6)
C261 0.078(6) 0.043(4) 0.067(6) -0.006(4) 0.016(5) -0.009(4)
C262 0.091(7) 0.070(7) 0.085(7) -0.007(6) 0.033(6) -0.018(5)
C263 0.099(11) 0.096(11) 0.086(7) -0.011(7) 0.035(7) -0.018(9)
C264 0.084(7) 0.098(10) 0.117(11) 0.003(9) 0.026(7) -0.024(7)
C265 0.143(14) 0.076(7) 0.111(12) -0.006(7) 0.054(10) -0.032(7)
C401 0.082(16) 0.112(18) 0.064(13) 0.006(13) -0.008(12) 0.033(14)
C402 0.072(18) 0.26(5) 0.065(17) -0.03(2) 0.010(14) 0.01(2)
N441 0.090(11) 0.083(11) 0.107(11) 0.014(9) 0.011(10) 0.010(9)
C441 0.18(2) 0.072(12) 0.100(12) 0.029(10) 0.005(11) -0.043(13)
C442 0.37(4) 0.27(4) 0.140(17) 0.037(19) -0.07(2) -0.16(4)
N421 0.34(4) 0.16(3) 0.16(2) -0.017(19) -0.09(2) -0.11(3)
C421 0.34(4) 0.21(3) 0.082(17) 0.015(19) -0.06(2) -0.11(3)
C422 0.34(4) 0.20(3) 0.056(13) 0.042(16) -0.06(2) -0.11(3)

loop_
_atom_type_symbol
_atom_type_description
_atom_type_scat_dispersion_real
_atom_type_scat_dispersion_imag
_atom_type_scat_source
C C 0.0033 0.0016 'International Tables Vol C Tables 4.2.6.8 and 6.1.1.4'
H H 0.0000 0.0000 'International Tables Vol C Tables 4.2.6.8 and 6.1.1.4'
Co Co 0.3494 0.9721 'International Tables Vol C Tables 4.2.6.8 and 6.1.1.4'
Dy Dy -0.1892 4.4098 'International Tables Vol C Tables 4.2.6.8 and 6.1.1.4'
N N 0.0061 0.0033 'International Tables Vol C Tables 4.2.6.8 and 6.1.1.4'
O O 0.0106 0.0060 'International Tables Vol C Tables 4.2.6.8 and 6.1.1.4'

loop_
_exptl_crystal_face_index_h
_exptl_crystal_face_index_k
_exptl_crystal_face_index_l
_exptl_crystal_face_perp_dist
_exptl_oxdiff_crystal_face_indexfrac_h
_exptl_oxdiff_crystal_face_indexfrac_k
_exptl_oxdiff_crystal_face_indexfrac_l
_exptl_oxdiff_crystal_face_x
_exptl_oxdiff_crystal_face_y
_exptl_oxdiff_crystal_face_z
-1 0 0 0.0150 -0.9957 0.0021 -0.0011 0.0068 -0.0152 0.0184
1 0 0 0.0305 0.9957 -0.0021 0.0011 -0.0068 0.0152 -0.0184
0 1 1 0.0150 -0.0131 1.0012 0.9992 0.0283 0.0371 0.0207
0 -1 -1 0.0169 0.0131 -1.0012 -0.9992 -0.0283 -0.0371 -0.0207
-1 1 1 0.0154 -1.0088 1.0034 0.9981 0.0351 0.0219 0.0391
1 -1 -1 0.0258 1.0088 -1.0034 -0.9981 -0.0351 -0.0219 -0.0391
1 1 -1 0.0448 0.9975 0.9934 -1.0033 -0.0359 0.0415 0.0141
-1 -1 1 0.0374 -0.9975 -0.9934 1.0033 0.0359 -0.0415 -0.0141
-1 1 -1 0.0340 -0.9938 0.9977 -1.0055 -0.0222 0.0111 0.0510
0 -1 1 0.0445 -0.0019 -0.9956 1.0044 0.0291 -0.0263 -0.0326

loop_
_geom_angle_atom_site_label_1
_geom_angle_atom_site_label_2
_geom_angle_atom_site_label_3
_geom_angle
_geom_angle_site_symmetry_1
_geom_angle_site_symmetry_3
Dy3 Dy1 Dy2 58.097(19) . .
Co1 Dy1 Dy2 56.85(3) . .
Co1 Dy1 Dy3 114.29(4) . .
O1 Dy1 Dy2 31.9(3) . .
O1 Dy1 Dy3 87.2(3) . .
O1 Dy1 Co1 35.2(3) . .
O1 Dy1 O2 115.7(3) . .
O1 Dy1 O3 123.8(4) . .
O1 Dy1 O321 87.4(9) . .
O1 Dy1 N401 97.9(10) . .
O2 Dy1 Dy2 89.9(2) . .
O2 Dy1 Dy3 32.6(2) . .
O2 Dy1 Co1 146.7(2) . .
O2 Dy1 O321 82.9(8) . .
O2 Dy1 N401 77.9(9) . .
O3 Dy1 Dy2 149.8(3) . .
O3 Dy1 Dy3 148.8(3) . .
O3 Dy1 Co1 93.4(3) . .
O3 Dy1 O2 119.4(3) . .
O3 Dy1 O321 88.8(9) . .
O3 Dy1 N401 83.4(10) . .
O321 Dy1 Dy2 103.0(9) . .
O321 Dy1 Dy3 97.1(8) . .
O321 Dy1 Co1 105.0(9) . .
N401 Dy1 Dy2 112.0(10) . .
N401 Dy1 Dy3 97.0(8) . .
N401 Dy1 Co1 114.3(9) . .
Co1 Dy2 Dy3 114.42(3) . .
O1 Dy2 Dy3 83.6(2) . .
O1 Dy2 Co1 36.7(2) . .
O1 Dy2 O103 118.6(4) . .
O1 Dy2 O302 129.8(4) . .
O1 Dy2 N301 138.2(4) . .
O3 Dy2 Dy3 37.8(2) 5_666 .
O3 Dy2 Co1 85.8(3) 5_666 .
O3 Dy2 O1 69.6(4) 5_666 .
O3 Dy2 O103 74.6(4) 5_666 .
O3 Dy2 O201 74.1(4) 5_666 .
O3 Dy2 O301 139.7(4) 5_666 .
O3 Dy2 O302 142.7(3) 5_666 .
O3 Dy2 N301 152.1(4) 5_666 .
O102 Dy2 Dy3 123.30(19) . .
O102 Dy2 Co1 34.5(2) . .
O102 Dy2 O1 68.3(3) . .
O102 Dy2 O3 85.7(3) . 5_666
O102 Dy2 O103 60.7(3) . .
O102 Dy2 O201 132.1(3) . .
O102 Dy2 O222 141.6(3) . .
O102 Dy2 O301 82.9(3) . .
O102 Dy2 O302 129.4(3) . .
O102 Dy2 N301 106.0(3) . .
O103 Dy2 Dy3 97.0(2) . .
O103 Dy2 Co1 94.0(2) . .
O103 Dy2 N301 88.9(4) . .
O201 Dy2 Dy3 52.8(3) . .
O201 Dy2 Co1 157.9(3) . .
O201 Dy2 O1 136.4(4) . .
O201 Dy2 O103 72.1(3) . .
O201 Dy2 O301 85.5(4) . .
O201 Dy2 O302 72.1(4) . .
O201 Dy2 N301 79.5(4) . .
O222 Dy2 Dy3 42.1(2) . .
O222 Dy2 Co1 110.3(2) . .
O222 Dy2 O1 74.1(3) . .
O222 Dy2 O3 73.7(4) . 5_666
O222 Dy2 O103 138.0(3) . .
O222 Dy2 O201 73.2(4) . .
O222 Dy2 O301 133.1(3) . .
O222 Dy2 O302 81.8(3) . .
O222 Dy2 N301 107.3(4) . .
O262 Dy2 Dy3 137.0(3) . .
O262 Dy2 Co1 63.5(2) . .
O262 Dy2 O1 72.8(4) . .
O262 Dy2 O3 142.5(4) . 5_666
O262 Dy2 O102 80.7(3) . .
O262 Dy2 O103 125.7(3) . .
O262 Dy2 O201 138.6(4) . .
O262 Dy2 O222 96.1(3) . .
O262 Dy2 O301 73.0(4) . .
O262 Dy2 O302 66.7(3) . .
O262 Dy2 N301 65.4(4) . .
O301 Dy2 Dy3 138.3(3) . .
O301 Dy2 Co1 104.9(3) . .
O301 Dy2 O1 138.1(3) . .
O301 Dy2 O103 66.1(4) . .
O301 Dy2 O302 51.7(4) . .
O301 Dy2 N301 26.4(4) . .
O302 Dy2 Dy3 106.7(2) . .
O302 Dy2 Co1 129.7(2) . .
O302 Dy2 O103 108.8(3) . .
O302 Dy2 N301 25.5(3) . .
N301 Dy2 Dy3 126.4(3) . .
N301 Dy2 Co1 118.2(3) . .
O2 Dy3 Dy2 91.2(2) . .
O2 Dy3 O3 73.2(4) . 5_666
O2 Dy3 O101 96.2(3) . .
O2 Dy3 O202 159.3(4) . .
O2 Dy3 O221 81.0(4) . .
O2 Dy3 O222 83.4(3) . .
O2 Dy3 O241 68.0(3) . .
O2 Dy3 O242 119.3(3) . .
O2 Dy3 C201 151.6(3) . .
O2 Dy3 C221 82.2(4) . .
O2 Dy3 C241 94.0(4) . .
O3 Dy3 Dy2 38.1(2) 5_666 .
O3 Dy3 O221 119.7(4) 5_666 .
O3 Dy3 O222 70.8(4) 5_666 .
O3 Dy3 O241 80.2(3) 5_666 .
O3 Dy3 O242 83.4(4) 5_666 .
O3 Dy3 C201 87.9(4) 5_666 .
O3 Dy3 C221 95.6(4) 5_666 .
O3 Dy3 C241 81.5(4) 5_666 .
O101 Dy3 Dy2 166.3(2) . .
O101 Dy3 O3 155.6(3) . 5_666
O101 Dy3 O202 87.3(3) . .
O101 Dy3 O221 78.7(3) . .
O101 Dy3 O222 130.9(3) . .
O101 Dy3 O241 75.4(3) . .
O101 Dy3 O242 82.9(3) . .
O101 Dy3 C201 108.8(3) . .
O101 Dy3 C221 104.8(3) . .
O101 Dy3 C241 77.4(4) . .
O202 Dy3 Dy2 81.8(2) . .
O202 Dy3 O3 110.4(4) . 5_666
O202 Dy3 O221 79.8(4) . .
O202 Dy3 O222 79.0(3) . .
O202 Dy3 O241 132.3(3) . .
O202 Dy3 O242 81.4(4) . .
O202 Dy3 C201 22.5(4) . .
O202 Dy3 C221 77.2(4) . .
O202 Dy3 C241 106.6(4) . .
O221 Dy3 Dy2 91.1(2) . .
O221 Dy3 O222 52.5(3) . .
O221 Dy3 O241 136.5(3) . .
O221 Dy3 O242 154.2(3) . .
O221 Dy3 C201 90.8(4) . .
O221 Dy3 C221 26.3(3) . .
O221 Dy3 C241 154.9(4) . .
O222 Dy3 Dy2 38.7(2) . .
O222 Dy3 C201 70.3(3) . .
O222 Dy3 C221 26.2(3) . .
O222 Dy3 C241 151.8(4) . .
O241 Dy3 Dy2 118.17(19) . .
O241 Dy3 O222 144.1(3) . .
O241 Dy3 C201 130.5(4) . .
O241 Dy3 C221 149.8(4) . .
O241 Dy3 C241 26.8(3) . .
O242 Dy3 Dy2 103.5(2) . .
O242 Dy3 O222 139.3(3) . .
O242 Dy3 O241 53.0(3) . .
O242 Dy3 C201 78.0(4) . .
O242 Dy3 C221 156.8(4) . .
O242 Dy3 C241 26.2(3) . .
C201 Dy3 Dy2 61.7(3) . .
C221 Dy3 Dy2 64.8(3) . .
C221 Dy3 C201 78.8(4) . .
C241 Dy3 Dy2 113.7(3) . .
C241 Dy3 C201 104.1(4) . .
C241 Dy3 C221 175.8(4) . .
Dy1 Co1 Dy2 68.17(3) . .
O1 Co1 Dy1 32.8(3) . .
O1 Co1 Dy2 43.0(2) . .
O1 Co1 O2 81.5(4) . 5_666
O1 Co1 O241 90.6(3) . 5_666
O1 Co1 N101 169.2(4) . 5_666
O2 Co1 Dy1 51.2(3) 5_666 .
O2 Co1 Dy2 97.4(2) 5_666 .
O102 Co1 Dy1 92.8(2) . .
O102 Co1 Dy2 40.6(2) . .
O102 Co1 O1 79.9(4) . .
O102 Co1 O2 89.3(3) . 5_666
O102 Co1 O241 164.5(3) . 5_666
O102 Co1 O261 96.3(3) . .
O102 Co1 N101 89.8(3) . 5_666
O241 Co1 Dy1 73.0(2) 5_666 .
O241 Co1 Dy2 133.1(2) 5_666 .
O241 Co1 O2 77.0(4) 5_666 5_666
O261 Co1 Dy1 123.8(3) . .
O261 Co1 Dy2 84.1(3) . .
O261 Co1 O1 95.1(4) . .
O261 Co1 O2 172.8(4) . 5_666
O261 Co1 O241 96.8(4) . 5_666
O261 Co1 N101 89.2(4) . 5_666
N101 Co1 Dy1 146.3(3) 5_666 .
N101 Co1 Dy2 128.1(3) 5_666 .
N101 Co1 O2 95.3(4) 5_666 5_666
N101 Co1 O241 98.7(3) 5_666 5_666
Dy1 O1 Dy2 122.2(5) . .
Dy1 O1 Co1 112.0(5) . .
Dy1 O1 H1 107.1 . .
Dy2 O1 H1 107.1 . .
Co1 O1 Dy2 100.3(4) . .
Co1 O1 H1 107.1 . .
Dy1 O2 Dy3 117.2(4) . .
Dy1 O2 Co1 109.7(4) . 5_666
Dy1 O2 H2 107.2 . .
Dy3 O2 H2 107.2 . .
Co1 O2 Dy3 107.7(4) 5_666 .
Co1 O2 H2 107.2 5_666 .
Dy1 O3 Dy2 118.0(5) . 5_666
Dy1 O3 Dy3 115.7(5) . 5_666
Dy1 O3 H3 106.0 . .
Dy2 O3 H3 106.0 5_666 .
Dy3 O3 Dy2 104.2(4) 5_666 5_666
Dy3 O3 H3 106.0 5_666 .
C101 O101 Dy3 139.4(8) . .
Co1 O102 Dy2 105.0(4) . .
C116 O102 Dy2 126.6(7) 5_666 .
C116 O102 Co1 127.3(7) 5_666 .
C117 O103 Dy2 112.8(8) 5_666 .
C117 O103 C121 115.7(12) 5_666 .
C121 O103 Dy2 130.5(9) . .
C201 O201 Dy2 147.0(11) . .
C201 O202 Dy3 112.0(9) . .
C221 O221 Dy3 96.5(9) . .
Dy2 O222 Dy3 99.2(3) . .
C221 O222 Dy2 167.0(9) . .
C221 O222 Dy3 92.3(8) . .
Co1 O241 Dy3 102.3(4) 5_666 .
C241 O241 Dy3 92.4(8) . .
C241 O241 Co1 165.1(9) . 5_666
C241 O242 Dy3 94.6(8) . .
C261 O261 Co1 123.0(9) . .
C261 O262 Dy2 141.2(10) . .
N301 O301 Dy2 98.0(8) . .
N301 O302 Dy2 91.7(8) . .
C105 N101 Co1 117.5(8) . 5_666
C114 N101 Co1 124.7(8) . 5_666
C114 N101 C105 116.9(10) . .
O301 N301 Dy2 55.6(6) . .
O302 N301 Dy2 62.8(7) . .
O302 N301 O301 117.9(12) . .
O303 N301 Dy2 170.0(12) . .
O303 N301 O301 120.8(14) . .
O303 N301 O302 121.2(15) . .
O322 N321 O321 118(2) . .
O322 N321 O323 117(2) . .
O323 N321 O321 125(3) . .
C401 N401 Dy1 142(3) . .
O101 C101 C102 122.3(11) . .
O101 C101 C105 130.1(10) . .
C102 C101 C105 107.6(10) . .
C101 C102 C103 108.3(10) . .
C101 C102 C106 127.1(10) . .
C103 C102 C106 122.8(10) . .
C102 C103 C112 118.3(12) . .
C104 C103 C102 108.2(10) . .
C104 C103 C112 124.2(12) . .
C103 C104 C105 107.8(11) . .
C103 C104 C113 123.3(11) . .
C105 C104 C113 128.9(12) . .
C101 C105 N101 126.1(10) . .
C104 C105 N101 126.1(11) . .
C104 C105 C101 107.7(10) . .
C107 C106 C102 119.5(13) . .
C111 C106 C102 119.7(12) . .
C111 C106 C107 120.8(13) . .
C106 C107 H107 120.6 . .
C108 C107 C106 118.8(16) . .
C108 C107 H107 120.6 . .
C107 C108 H108 120.4 . .
C109 C108 C107 119.2(15) . .
C109 C108 H108 120.4 . .
C108 C109 H109 118.7 . .
C108 C109 C110 122.5(15) . .
C110 C109 H109 118.7 . .
C109 C110 H110 121.8 . .
C111 C110 C109 116.4(16) . .
C111 C110 H110 121.8 . .
C106 C111 C110 122.1(14) . .
C106 C111 H111 119.0 . .
C110 C111 H111 119.0 . .
C103 C112 H11A 109.5 . .
C103 C112 H11B 109.5 . .
C103 C112 H11C 109.5 . .
H11A C112 H11B 109.5 . .
H11A C112 H11C 109.5 . .
H11B C112 H11C 109.5 . .
C104 C113 H11D 109.5 . .
C104 C113 H11E 109.5 . .
C104 C113 H11F 109.5 . .
H11D C113 H11E 109.5 . .
H11D C113 H11F 109.5 . .
H11E C113 H11F 109.5 . .
N101 C114 H114 116.2 . .
N101 C114 C115 127.7(11) . .
C115 C114 H114 116.2 . .
C116 C115 C114 123.5(12) . .
C116 C115 C120 120.1(12) . .
C120 C115 C114 116.3(12) . .
O102 C116 C115 125.6(11) 5_666 .
O102 C116 C117 116.0(11) 5_666 .
C115 C116 C117 118.3(12) . .
O103 C117 C116 113.8(12) 5_666 .
C118 C117 O103 125.5(13) . 5_666
C118 C117 C116 120.7(13) . .
C117 C118 H118 119.9 . .
C117 C118 C119 120.3(15) . .
C119 C118 H118 119.9 . .
C118 C119 H119 120.2 . .
C120 C119 C118 119.7(15) . .
C120 C119 H119 120.2 . .
C115 C120 H120 119.6 . .
C119 C120 C115 120.7(14) . .
C119 C120 H120 119.6 . .
O103 C121 H12A 109.5 . .
O103 C121 H12B 109.5 . .
O103 C121 H12C 109.5 . .
H12A C121 H12B 109.5 . .
H12A C121 H12C 109.5 . .
H12B C121 H12C 109.5 . .
O201 C201 Dy3 74.9(8) . .
O201 C201 C202 121.0(15) . .
O202 C201 Dy3 45.5(7) . .
O202 C201 O201 120.1(14) . .
O202 C201 C202 118.9(14) . .
C202 C201 Dy3 163.0(11) . .
C201 C202 C205 107.1(14) . .
C203 C202 C201 109.3(13) . .
C203 C202 C204 108.7(17) . .
C203 C202 C205 110.2(16) . .
C204 C202 C201 111.2(16) . .
C204 C202 C205 110.3(15) . .
C202 C203 H20A 109.5 . .
C202 C203 H20B 109.5 . .
C202 C203 H20C 109.5 . .
H20A C203 H20B 109.5 . .
H20A C203 H20C 109.5 . .
H20B C203 H20C 109.5 . .
C202 C204 H20D 109.5 . .
C202 C204 H20E 109.5 . .
C202 C204 H20F 109.5 . .
H20D C204 H20E 109.5 . .
H20D C204 H20F 109.5 . .
H20E C204 H20F 109.5 . .
C202 C205 H20G 109.5 . .
C202 C205 H20H 109.5 . .
C202 C205 H20I 109.5 . .
H20G C205 H20H 109.5 . .
H20G C205 H20I 109.5 . .
H20H C205 H20I 109.5 . .
O221 C221 Dy3 57.2(7) . .
O221 C221 C222 121.6(13) . .
O222 C221 Dy3 61.5(7) . .
O222 C221 O221 118.6(13) . .
O222 C221 C222 119.8(12) . .
C222 C221 Dy3 176.7(11) . .
C221 C222 C223 106.0(15) . .
C224 C222 C221 111.9(14) . .
C224 C222 C223 108.6(17) . .
C224 C222 C225 106.1(17) . .
C225 C222 C221 112.6(14) . .
C225 C222 C223 111.7(18) . .
C222 C223 H22A 109.5 . .
C222 C223 H22B 109.5 . .
C222 C223 H22C 109.5 . .
H22A C223 H22B 109.5 . .
H22A C223 H22C 109.5 . .
H22B C223 H22C 109.5 . .
C222 C224 H22D 109.5 . .
C222 C224 H22E 109.5 . .
C222 C224 H22F 109.5 . .
H22D C224 H22E 109.5 . .
H22D C224 H22F 109.5 . .
H22E C224 H22F 109.5 . .
C222 C225 H22G 109.5 . .
C222 C225 H22H 109.5 . .
C222 C225 H22I 109.5 . .
H22G C225 H22H 109.5 . .
H22G C225 H22I 109.5 . .
H22H C225 H22I 109.5 . .
O241 C241 Dy3 60.9(7) . .
O241 C241 C242 118.5(12) . .
O242 C241 Dy3 59.2(8) . .
O242 C241 O241 120.0(13) . .
O242 C241 C242 121.5(13) . .
C242 C241 Dy3 177.7(11) . .
C241 C242 C243 109.8(14) . .
C241 C242 C244 111.4(14) . .
C241 C242 C245 108.1(13) . .
C243 C242 C244 110.7(15) . .
C243 C242 C245 107.8(15) . .
C244 C242 C245 108.9(16) . .
C242 C243 H24A 109.5 . .
C242 C243 H24B 109.5 . .
C242 C243 H24C 109.5 . .
H24A C243 H24B 109.5 . .
H24A C243 H24C 109.5 . .
H24B C243 H24C 109.5 . .
C242 C244 H24D 109.5 . .
C242 C244 H24E 109.5 . .
C242 C244 H24F 109.5 . .
H24D C244 H24E 109.5 . .
H24D C244 H24F 109.5 . .
H24E C244 H24F 109.5 . .
C242 C245 H24G 109.5 . .
C242 C245 H24H 109.5 . .
C242 C245 H24I 109.5 . .
H24G C245 H24H 109.5 . .
H24G C245 H24I 109.5 . .
H24H C245 H24I 109.5 . .
O261 C261 O262 125.9(14) . .
O261 C261 C262 118.1(13) . .
O262 C261 C262 116.0(13) . .
C263 C262 C261 111.0(15) . .
C264 C262 C261 105.1(15) . .
C264 C262 C263 109.4(17) . .
C265 C262 C261 113.0(15) . .
C265 C262 C263 112.5(18) . .
C265 C262 C264 105.4(19) . .
C262 C263 H26A 109.5 . .
C262 C263 H26B 109.5 . .
C262 C263 H26C 109.5 . .
H26A C263 H26B 109.5 . .
H26A C263 H26C 109.5 . .
H26B C263 H26C 109.5 . .
C262 C264 H26D 109.5 . .
C262 C264 H26E 109.5 . .
C262 C264 H26F 109.5 . .
H26D C264 H26E 109.5 . .
H26D C264 H26F 109.5 . .
H26E C264 H26F 109.5 . .
C262 C265 H26G 109.5 . .
C262 C265 H26H 109.5 . .
C262 C265 H26I 109.5 . .
H26G C265 H26H 109.5 . .
H26G C265 H26I 109.5 . .
H26H C265 H26I 109.5 . .
N401 C401 C402 175(5) . .
C401 C402 H40A 109.5 . .
C401 C402 H40B 109.5 . .
C401 C402 H40C 109.5 . .
H40A C402 H40B 109.5 . .
H40A C402 H40C 109.5 . .
H40B C402 H40C 109.5 . .
N441 C441 C442 167(4) . .
C441 C442 H44A 109.5 . .
C441 C442 H44B 109.5 . .
C441 C442 H44C 109.5 . .
H44A C442 H44B 109.5 . .
H44A C442 H44C 109.5 . .
H44B C442 H44C 109.5 . .
N421 C421 C422 170(4) . .
C421 C422 H42A 109.5 . .
C421 C422 H42B 109.5 . .
C421 C422 H42C 109.5 . .
H42A C422 H42B 109.5 . .
H42A C422 H42C 109.5 . .
H42B C422 H42C 109.5 . .

loop_
_geom_bond_atom_site_label_1
_geom_bond_atom_site_label_2
_geom_bond_distance
_geom_bond_site_symmetry_2
Dy1 Dy2 3.8368(11) .
Dy1 Dy3 3.7752(11) .
Dy1 Co1 3.3846(17) .
Dy1 O1 1.979(10) .
Dy1 O2 2.135(9) .
Dy1 O3 2.018(11) .
Dy1 O321 2.29(3) .
Dy1 N401 2.54(3) .
Dy2 Dy3 3.6964(7) .
Dy2 Co1 3.4606(16) .
Dy2 O1 2.398(9) .
Dy2 O3 2.350(10) 5_666
Dy2 O102 2.329(8) .
Dy2 O103 2.690(10) .
Dy2 O201 2.370(10) .
Dy2 O222 2.339(9) .
Dy2 O262 2.299(10) .
Dy2 O301 2.381(9) .
Dy2 O302 2.543(10) .
Dy2 N301 2.857(12) .
Dy3 O2 2.287(9) .
Dy3 O3 2.336(9) 5_666
Dy3 O101 2.291(8) .
Dy3 O202 2.320(9) .
Dy3 O221 2.416(10) .
Dy3 O222 2.512(9) .
Dy3 O241 2.465(9) .
Dy3 O242 2.430(10) .
Dy3 C201 3.015(15) .
Dy3 C221 2.857(15) .
Dy3 C241 2.820(15) .
Co1 O1 2.103(9) .
Co1 O2 2.148(9) 5_666
Co1 O102 2.028(8) .
Co1 O241 2.126(8) 5_666
Co1 O261 2.056(9) .
Co1 N101 2.119(9) 5_666
O1 H1 0.8400 .
O2 Co1 2.148(9) 5_666
O2 H2 0.8400 .
O3 Dy2 2.350(10) 5_666
O3 Dy3 2.336(9) 5_666
O3 H3 0.8400 .
O101 C101 1.260(13) .
O102 C116 1.329(14) 5_666
O103 C117 1.374(16) 5_666
O103 C121 1.435(17) .
O201 C201 1.255(17) .
O202 C201 1.245(18) .
O221 C221 1.275(15) .
O222 C221 1.264(16) .
O241 Co1 2.126(8) 5_666
O241 C241 1.271(15) .
O242 C241 1.251(16) .
O261 C261 1.246(16) .
O262 C261 1.271(16) .
O301 N301 1.282(16) .
O302 N301 1.231(16) .
O303 N301 1.229(16) .
O321 N321 1.29(2) .
O322 N321 1.29(2) .
O323 N321 1.29(2) .
N101 Co1 2.119(9) 5_666
N101 C105 1.422(14) .
N101 C114 1.250(15) .
N401 C401 1.158(19) .
C101 C102 1.359(15) .
C101 C105 1.407(16) .
C102 C103 1.391(15) .
C102 C106 1.410(16) .
C103 C104 1.372(18) .
C103 C112 1.474(17) .
C104 C105 1.380(16) .
C104 C113 1.522(18) .
C106 C107 1.406(19) .
C106 C111 1.37(2) .
C107 H107 0.9500 .
C107 C108 1.40(2) .
C108 H108 0.9500 .
C108 C109 1.39(2) .
C109 H109 0.9500 .
C109 C110 1.41(2) .
C110 H110 0.9500 .
C110 C111 1.405(19) .
C111 H111 0.9500 .
C112 H11A 0.9800 .
C112 H11B 0.9800 .
C112 H11C 0.9800 .
C113 H11D 0.9800 .
C113 H11E 0.9800 .
C113 H11F 0.9800 .
C114 H114 0.9500 .
C114 C115 1.484(17) .
C115 C116 1.395(17) .
C115 C120 1.401(18) .
C116 O102 1.329(14) 5_666
C116 C117 1.415(18) .
C117 O103 1.374(16) 5_666
C117 C118 1.37(2) .
C118 H118 0.9500 .
C118 C119 1.40(2) .
C119 H119 0.9500 .
C119 C120 1.37(2) .
C120 H120 0.9500 .
C121 H12A 0.9800 .
C121 H12B 0.9800 .
C121 H12C 0.9800 .
C201 C202 1.52(2) .
C202 C203 1.46(2) .
C202 C204 1.51(3) .
C202 C205 1.55(2) .
C203 H20A 0.9800 .
C203 H20B 0.9800 .
C203 H20C 0.9800 .
C204 H20D 0.9800 .
C204 H20E 0.9800 .
C204 H20F 0.9800 .
C205 H20G 0.9800 .
C205 H20H 0.9800 .
C205 H20I 0.9800 .
C221 C222 1.53(2) .
C222 C223 1.53(3) .
C222 C224 1.49(2) .
C222 C225 1.51(3) .
C223 H22A 0.9800 .
C223 H22B 0.9800 .
C223 H22C 0.9800 .
C224 H22D 0.9800 .
C224 H22E 0.9800 .
C224 H22F 0.9800 .
C225 H22G 0.9800 .
C225 H22H 0.9800 .
C225 H22I 0.9800 .
C241 C242 1.52(2) .
C242 C243 1.53(2) .
C242 C244 1.53(2) .
C242 C245 1.56(3) .
C243 H24A 0.9800 .
C243 H24B 0.9800 .
C243 H24C 0.9800 .
C244 H24D 0.9800 .
C244 H24E 0.9800 .
C244 H24F 0.9800 .
C245 H24G 0.9800 .
C245 H24H 0.9800 .
C245 H24I 0.9800 .
C261 C262 1.56(2) .
C262 C263 1.50(3) .
C262 C264 1.50(3) .
C262 C265 1.44(2) .
C263 H26A 0.9800 .
C263 H26B 0.9800 .
C263 H26C 0.9800 .
C264 H26D 0.9800 .
C264 H26E 0.9800 .
C264 H26F 0.9800 .
C265 H26G 0.9800 .
C265 H26H 0.9800 .
C265 H26I 0.9800 .
C401 C402 1.540(19) .
C402 H40A 0.9800 .
C402 H40B 0.9800 .
C402 H40C 0.9800 .
N441 C441 1.114(16) .
C441 C442 1.517(18) .
C442 H44A 0.9800 .
C442 H44B 0.9800 .
C442 H44C 0.9800 .
N421 C421 1.199(19) .
C421 C422 1.557(19) .
C422 H42A 0.9800 .
C422 H42B 0.9800 .
C422 H42C 0.9800 .

loop_
_geom_torsion_atom_site_label_1
_geom_torsion_atom_site_label_2
_geom_torsion_atom_site_label_3
_geom_torsion_atom_site_label_4
_geom_torsion
_geom_torsion_site_symmetry_1
_geom_torsion_site_symmetry_4
Dy2 O201 C201 Dy3 -70.4(17) . .
Dy2 O201 C201 O202 -65(3) . .
Dy2 O201 C201 C202 116.0(19) . .
Dy2 O222 C221 Dy3 153(4) . .
Dy2 O222 C221 O221 156(3) . .
Dy2 O222 C221 C222 -24(5) . .
Dy2 O262 C261 O261 -20(3) . .
Dy2 O262 C261 C262 160.9(13) . .
Dy2 O301 N301 O302 -8.7(14) . .
Dy2 O301 N301 O303 169.0(14) . .
Dy2 O302 N301 O301 8.1(13) . .
Dy2 O302 N301 O303 -169.6(14) . .
Dy3 O101 C101 C102 -125.7(12) . .
Dy3 O101 C101 C105 57(2) . .
Dy3 O202 C201 O201 -7.8(19) . .
Dy3 O202 C201 C202 171.5(12) . .
Dy3 O221 C221 O222 -3.6(14) . .
Dy3 O221 C221 C222 176.3(13) . .
Dy3 O222 C221 O221 3.5(13) . .
Dy3 O222 C221 C222 -176.5(13) . .
Dy3 O241 C241 O242 2.3(13) . .
Dy3 O241 C241 C242 -177.5(12) . .
Dy3 O242 C241 O241 -2.4(14) . .
Dy3 O242 C241 C242 177.4(13) . .
Dy3 C201 C202 C203 -15(5) . .
Dy3 C201 C202 C204 -135(4) . .
Dy3 C201 C202 C205 104(4) . .
Co1 O241 C241 Dy3 170(3) 5_666 .
Co1 O241 C241 O242 173(2) 5_666 .
Co1 O241 C241 C242 -7(4) 5_666 .
Co1 O261 C261 O262 3(2) . .
Co1 O261 C261 C262 -177.9(12) . .
Co1 N101 C105 C101 -64.1(15) 5_666 .
Co1 N101 C105 C104 111.9(13) 5_666 .
Co1 N101 C114 C115 10.2(19) 5_666 .
O101 C101 C102 C103 -173.9(12) . .
O101 C101 C102 C106 -9(2) . .
O101 C101 C105 N101 -6(2) . .
O101 C101 C105 C104 177.5(13) . .
O102 C116 C117 O103 3.6(18) 5_666 5_666
O102 C116 C117 C118 -177.1(14) 5_666 .
O103 C117 C118 C119 -179.1(16) 5_666 .
O201 C201 C202 C203 143.3(17) . .
O201 C201 C202 C204 23(2) . .
O201 C201 C202 C205 -97.3(19) . .
O202 C201 C202 C203 -36(2) . .
O202 C201 C202 C204 -156.0(16) . .
O202 C201 C202 C205 83.3(18) . .
O221 C221 C222 C223 -96.6(19) . .
O221 C221 C222 C224 145.2(16) . .
O221 C221 C222 C225 26(2) . .
O222 C221 C222 C223 83.4(19) . .
O222 C221 C222 C224 -35(2) . .
O222 C221 C222 C225 -154.2(16) . .
O241 C241 C242 C243 -168.7(14) . .
O241 C241 C242 C244 -46(2) . .
O241 C241 C242 C245 73.9(17) . .
O242 C241 C242 C243 12(2) . .
O242 C241 C242 C244 134.6(16) . .
O242 C241 C242 C245 -105.9(16) . .
O261 C261 C262 C263 -140.3(17) . .
O261 C261 C262 C264 101.5(19) . .
O261 C261 C262 C265 -13(3) . .
O262 C261 C262 C263 38(2) . .
O262 C261 C262 C264 -80(2) . .
O262 C261 C262 C265 165.9(19) . .
N101 C114 C115 C116 -4(2) . .
N101 C114 C115 C120 172.5(14) . .
C101 C102 C103 C104 -6.3(16) . .
C101 C102 C103 C112 -154.4(12) . .
C101 C102 C106 C107 -121.9(15) . .
C101 C102 C106 C111 55(2) . .
C102 C101 C105 N101 176.5(12) . .
C102 C101 C105 C104 -0.1(15) . .
C102 C103 C104 C105 6.2(17) . .
C102 C103 C104 C113 -172.9(14) . .
C102 C106 C107 C108 -178.3(13) . .
C102 C106 C111 C110 -179.2(12) . .
C103 C102 C106 C107 41.2(19) . .
C103 C102 C106 C111 -141.5(13) . .
C103 C104 C105 N101 179.6(12) . .
C103 C104 C105 C101 -3.7(16) . .
C105 N101 C114 C115 179.0(12) . .
C105 C101 C102 C103 3.9(15) . .
C105 C101 C102 C106 169.0(13) . .
C106 C102 C103 C104 -172.2(13) . .
C106 C102 C103 C112 39.7(19) . .
C106 C107 C108 C109 -2(2) . .
C107 C106 C111 C110 -2(2) . .
C107 C108 C109 C110 -3(2) . .
C108 C109 C110 C111 5(2) . .
C109 C110 C111 C106 -3(2) . .
C111 C106 C107 C108 4(2) . .
C112 C103 C104 C105 151.9(14) . .
C112 C103 C104 C113 -27(2) . .
C113 C104 C105 N101 -1(3) . .
C113 C104 C105 C101 175.2(15) . .
C114 N101 C105 C101 126.3(14) . .
C114 N101 C105 C104 -57.7(18) . .
C114 C115 C116 O102 -8(2) . 5_666
C114 C115 C116 C117 172.5(13) . .
C114 C115 C120 C119 -174.3(16) . .
C115 C116 C117 O103 -177.1(12) . 5_666
C115 C116 C117 C118 2(2) . .
C116 C115 C120 C119 3(2) . .
C116 C117 C118 C119 2(3) . .
C117 C118 C119 C120 -3(3) . .
C118 C119 C120 C115 1(3) . .
C120 C115 C116 O102 174.8(13) . 5_666
C120 C115 C116 C117 -4(2) . .

loop_
_smtbx_masks_void_nr
_smtbx_masks_void_average_x
_smtbx_masks_void_average_y
_smtbx_masks_void_average_z
_smtbx_masks_void_volume
_smtbx_masks_void_count_electrons
1 0.149 0.519 0.729 77.2 5.1
2 0.149 0.981 0.229 77.2 5.1
3 0.351 0.019 0.729 77.2 5.2
4 0.351 0.481 0.229 77.2 5.3
5 0.649 0.519 0.771 77.2 4.8
6 0.649 0.981 0.271 77.2 4.9
7 0.851 0.019 0.771 77.2 5.1
8 0.851 0.481 0.271 77.2 5.0
